data_7714687
loop_
_publ_author_name
'Li, Shuyu'
'Wu, Die'
'Wang, Xiting'
'Xiong, Jiaxing'
'Zhang, Li'
'Ma, Kaili'

_publ_section_title
;
 Zeolite-encapsulated copper(II) complexes with NNO-tridentate Schiff base
 ligands: catalytic activity for methylene blue (MB) degradation under
 near neutral conditions.
;
_journal_issue 4
_journal_name_full 'Dalton transactions (Cambridge, England : 2003)'
_journal_page_first 1517
_journal_page_last 1527
_journal_paper_doi 10.1039/d3dt03694d
_journal_volume 53
_journal_year 2024
_chemical_formula_moiety 'C24 H40 Cu N2 O3'
_chemical_formula_sum 'C24 H40 Cu N2 O3'
_chemical_formula_weight 468.12
_space_group_crystal_system triclinic
_space_group_IT_number 2
_space_group_name_Hall '-P 1'
_space_group_name_H-M_alt 'P -1'
_atom_sites_solution_hydrogens geom
_atom_sites_solution_primary dual
_audit_creation_date 2023-12-02
_audit_creation_method
;
Olex2 1.5
(compiled 2022.04.07 svn.rca3783a0 for OlexSys, GUI svn.r6498)
;
_audit_update_record
;
2023-12-10 deposited with the CCDC.	2023-12-12 downloaded from the CCDC.
;
_cell_angle_alpha 64.1940(10)
_cell_angle_beta 72.9560(10)
_cell_angle_gamma 82.6500(10)
_cell_formula_units_Z 2
_cell_length_a 9.4658(2)
_cell_length_b 13.3186(4)
_cell_length_c 13.3608(4)
_cell_measurement_reflns_used 9943
_cell_measurement_temperature 293.20
_cell_measurement_theta_max 27.11
_cell_measurement_theta_min 2.82
_cell_volume 1449.83(7)
_computing_cell_refinement 'SAINT V8.40B (Bruker, 2019)'
_computing_data_collection 'APEX5 V2023.9-2 (Bruker, 2023)'
_computing_data_reduction 'SAINT V8.40B (Bruker, 2019)'
_computing_molecular_graphics 'Olex2 1.5 (Dolomanov et al., 2009)'
_computing_publication_material 'Olex2 1.5 (Dolomanov et al., 2009)'
_computing_structure_refinement 'SHELXL 2019/3 (Sheldrick, 2015)'
_computing_structure_solution 'SHELXT 2018/2 (Sheldrick, 2018)'
_diffrn_ambient_temperature 293.20
_diffrn_detector CPAD
_diffrn_detector_area_resol_mean 7.41
_diffrn_detector_type 'Bruker PHOTON II'
_diffrn_measured_fraction_theta_full 0.999
_diffrn_measured_fraction_theta_max 0.999
_diffrn_measurement_device 'four-circle diffractometer'
_diffrn_measurement_device_type 'Bruker D8 VENTURE TXS PHOTON II'
_diffrn_measurement_method '\w and \f shutterless scans'
_diffrn_measurement_specimen_support 'nylon loop'
_diffrn_radiation_monochromator 'Helios Multi-layer Optic'
_diffrn_radiation_probe x-ray
_diffrn_radiation_type MoK\a
_diffrn_radiation_wavelength 0.71073
_diffrn_reflns_av_R_equivalents 0.0585
_diffrn_reflns_av_unetI/netI 0.0355
_diffrn_reflns_Laue_measured_fraction_full 0.999
_diffrn_reflns_Laue_measured_fraction_max 0.999
_diffrn_reflns_limit_h_max 12
_diffrn_reflns_limit_h_min -12
_diffrn_reflns_limit_k_max 17
_diffrn_reflns_limit_k_min -17
_diffrn_reflns_limit_l_max 17
_diffrn_reflns_limit_l_min -17
_diffrn_reflns_number 41825
_diffrn_reflns_point_group_measured_fraction_full 0.999
_diffrn_reflns_point_group_measured_fraction_max 0.999
_diffrn_reflns_theta_full 25.242
_diffrn_reflns_theta_max 27.522
_diffrn_reflns_theta_min 2.250
_diffrn_source TXS
_diffrn_source_current 40.0
_diffrn_source_power 1.8
_diffrn_source_type 'Rotaing Anode'
_diffrn_source_voltage 45.0
_diffrn_standards_number 0
_exptl_absorpt_coefficient_mu 0.775
_exptl_absorpt_correction_T_max 0.7456
_exptl_absorpt_correction_T_min 0.6386
_exptl_absorpt_correction_type multi-scan
_exptl_absorpt_process_details
;
SADABS-2016/2 (Bruker,2016/2) was used for absorption correction.
wR2(int) was 0.1497 before and 0.0648 after correction.
The Ratio of minimum to maximum transmission is 0.8565.
The \l/2 correction factor is Not present.
;
_exptl_crystal_density_diffrn 1.072
_exptl_crystal_description block
_exptl_crystal_F_000 502
_exptl_crystal_size_max 0.13
_exptl_crystal_size_mid 0.11
_exptl_crystal_size_min 0.09
_refine_diff_density_max 0.896
_refine_diff_density_min -0.298
_refine_diff_density_rms 0.052
_refine_ls_extinction_method none
_refine_ls_goodness_of_fit_ref 1.042
_refine_ls_hydrogen_treatment constr
_refine_ls_matrix_type full
_refine_ls_number_parameters 282
_refine_ls_number_reflns 6667
_refine_ls_number_restraints 0
_refine_ls_restrained_S_all 1.042
_refine_ls_R_factor_all 0.0618
_refine_ls_R_factor_gt 0.0464
_refine_ls_shift/su_max 0.001
_refine_ls_shift/su_mean 0.000
_refine_ls_structure_factor_coef Fsqd
_refine_ls_weighting_details 'w=1/[\s^2^(Fo^2^)+(0.0619P)^2^+0.6815P] where P=(Fo^2^+2Fc^2^)/3'
_refine_ls_weighting_scheme calc
_refine_ls_wR_factor_gt 0.1220
_refine_ls_wR_factor_ref 0.1334
_reflns_Friedel_coverage 0.000
_reflns_number_gt 5272
_reflns_number_total 6667
_reflns_threshold_expression 'I > 2\s(I)'
_cod_data_source_file d3dt03694d2.cif
_cod_data_source_block 231201lu_lgpz236168_0m
_cod_depositor_comments
;
The following automatic conversions were performed:

data item '_diffrn_radiation_probe' value 'X-ray' was changed to
'x-ray' in accordance with the
/home/data/users/saulius/crontab/automatic-downloads/rss-feeds/RSC/lib/dictionaries/cif_core.dic
dictionary named 'cif_core.dic' version 2.4.2 last updated on
2011-04-26.

Automatic conversion script
Id: cif_fix_values 8170 2020-07-09 18:12:32Z antanas 

 Adding full bibliography for 7714687.cif.
;
_cod_database_code 7714687
_shelx_shelxl_version_number 2019/3
_shelx_space_group_comment
;
The symmetry employed for this shelxl refinement is uniquely defined
by the following loop, which should always be used as a source of
symmetry information in preference to the above space-group names.
They are only intended as comments.
;
_shelx_estimated_absorpt_t_max 0.934
_shelx_estimated_absorpt_t_min 0.906
_olex2_refinement_description
;
1. Fixed Uiso
 At 1.2 times of:
  All C(H) groups, All C(H,H) groups
 At 1.5 times of:
  All C(H,H,H) groups
2.a Secondary CH2 refined with riding coordinates:
 C3(H3A,H3B), C7(H7A,H7B)
2.b Aromatic/amide H refined with riding coordinates:
 C8(H8), C12(H12), C14(H14)
2.c Idealised Me refined as rotating group:
 C1(H1A,H1B,H1C), C2(H2A,H2B,H2C), C5(H5A,H5B,H5C), C6(H6A,H6B,H6C), C16(H16A,
 H16B,H16C), C17(H17A,H17B,H17C), C18(H18A,H18B,H18C), C20(H20A,H20B,H20C),
 C21(H21A,H21B,H21C), C22(H22A,H22B,H22C), C24(H24A,H24B,H24C)
;
_smtbx_masks_void_probe_radius 1.2
_smtbx_masks_void_truncation_radius 1.2
_olex2_submission_special_instructions 'No special instructions were received'
_site XU

loop_
_space_group_symop_operation_xyz
'x, y, z'
'-x, -y, -z'

loop_
_atom_site_label
_atom_site_type_symbol
_atom_site_fract_x
_atom_site_fract_y
_atom_site_fract_z
_atom_site_U_iso_or_equiv
_atom_site_adp_type
_atom_site_occupancy
_atom_site_site_symmetry_order
_atom_site_calc_flag
_atom_site_refinement_flags_posn
_atom_site_refinement_flags_adp
_atom_site_refinement_flags_occupancy
_atom_site_disorder_assembly
_atom_site_disorder_group
Cu1 Cu 0.34868(3) 0.56047(2) 0.31466(2) 0.05071(12) Uani 1 1 d . . . . .
O1 O 0.3501(2) 0.68845(13) 0.34189(15) 0.0596(4) Uani 1 1 d . . . . .
O2 O 0.3964(3) 0.66249(19) 0.15208(18) 0.0832(6) Uani 1 1 d . . . . .
O3 O 0.6220(3) 0.6323(2) 0.1691(2) 0.1059(9) Uani 1 1 d . . . . .
N1 N 0.2679(3) 0.4486(2) 0.2730(2) 0.0661(6) Uani 1 1 d . . . . .
N2 N 0.3276(2) 0.46046(15) 0.47506(17) 0.0452(4) Uani 1 1 d . . . . .
C1 C 0.3616(6) 0.4473(4) 0.1625(4) 0.1218(16) Uani 1 1 d . . . . .
H1A H 0.371063 0.521747 0.102695 0.183 Uiso 1 1 calc R U . . .
H1B H 0.316504 0.400639 0.142378 0.183 Uiso 1 1 calc R U . . .
H1C H 0.457672 0.418548 0.171355 0.183 Uiso 1 1 calc R U . . .
C2 C 0.1272(5) 0.4999(4) 0.2503(5) 0.1120(15) Uani 1 1 d . . . . .
H2A H 0.061779 0.501962 0.319494 0.168 Uiso 1 1 calc R U . . .
H2B H 0.083109 0.456878 0.225441 0.168 Uiso 1 1 calc R U . . .
H2C H 0.144855 0.574524 0.191022 0.168 Uiso 1 1 calc R U . . .
C3 C 0.2547(4) 0.3267(3) 0.3541(3) 0.0826(9) Uani 1 1 d . . . . .
H3A H 0.348362 0.291186 0.334714 0.099 Uiso 1 1 calc R U . . .
H3B H 0.181030 0.294142 0.339682 0.099 Uiso 1 1 calc R U . . .
C4 C 0.2135(3) 0.2968(2) 0.4844(3) 0.0573(6) Uani 1 1 d . . . . .
C5 C 0.2248(4) 0.1689(2) 0.5359(4) 0.0901(11) Uani 1 1 d . . . . .
H5A H 0.323406 0.147374 0.506463 0.135 Uiso 1 1 calc R U . . .
H5B H 0.156154 0.139437 0.514949 0.135 Uiso 1 1 calc R U . . .
H5C H 0.202042 0.139926 0.618349 0.135 Uiso 1 1 calc R U . . .
C6 C 0.0648(3) 0.3288(3) 0.5368(4) 0.0987(13) Uani 1 1 d . . . . .
H6A H 0.048154 0.297697 0.619024 0.148 Uiso 1 1 calc R U . . .
H6B H -0.008303 0.300843 0.518491 0.148 Uiso 1 1 calc R U . . .
H6C H 0.057851 0.408578 0.507074 0.148 Uiso 1 1 calc R U . . .
C7 C 0.3360(3) 0.33944(18) 0.5093(2) 0.0525(6) Uani 1 1 d . . . . .
H7A H 0.329181 0.301510 0.591097 0.063 Uiso 1 1 calc R U . . .
H7B H 0.431138 0.321354 0.468133 0.063 Uiso 1 1 calc R U . . .
C8 C 0.3060(2) 0.49290(18) 0.5562(2) 0.0451(5) Uani 1 1 d . . . . .
H8 H 0.298153 0.436775 0.629963 0.054 Uiso 1 1 calc R U . . .
C9 C 0.2926(2) 0.60500(17) 0.54678(19) 0.0421(5) Uani 1 1 d . . . . .
C10 C 0.3174(2) 0.69831(18) 0.4389(2) 0.0449(5) Uani 1 1 d . . . . .
C11 C 0.3055(3) 0.80786(18) 0.4370(2) 0.0484(5) Uani 1 1 d . . . . .
C12 C 0.2659(3) 0.81472(19) 0.5411(2) 0.0534(6) Uani 1 1 d . . . . .
H12 H 0.256378 0.885596 0.539854 0.064 Uiso 1 1 calc R U . . .
C13 C 0.2383(3) 0.7226(2) 0.6502(2) 0.0504(5) Uani 1 1 d . . . . .
C14 C 0.2547(2) 0.61895(19) 0.6502(2) 0.0469(5) Uani 1 1 d . . . . .
H14 H 0.240442 0.556192 0.720125 0.056 Uiso 1 1 calc R U . . .
C15 C 0.1889(3) 0.7430(2) 0.7604(2) 0.0607(6) Uani 1 1 d . . . . .
C16 C 0.3051(4) 0.8129(3) 0.7604(3) 0.0881(10) Uani 1 1 d . . . . .
H16A H 0.399675 0.777047 0.751174 0.132 Uiso 1 1 calc R U . . .
H16B H 0.278389 0.819909 0.832196 0.132 Uiso 1 1 calc R U . . .
H16C H 0.310257 0.885624 0.697954 0.132 Uiso 1 1 calc R U . . .
C17 C 0.0437(4) 0.8075(3) 0.7622(3) 0.0911(11) Uani 1 1 d . . . . .
H17A H 0.056227 0.875855 0.693434 0.137 Uiso 1 1 calc R U . . .
H17B H 0.015213 0.824051 0.828513 0.137 Uiso 1 1 calc R U . . .
H17C H -0.031605 0.763335 0.765632 0.137 Uiso 1 1 calc R U . . .
C18 C 0.1666(5) 0.6340(3) 0.8688(3) 0.0900(10) Uani 1 1 d . . . . .
H18A H 0.094613 0.589274 0.868810 0.135 Uiso 1 1 calc R U . . .
H18B H 0.132418 0.649674 0.935607 0.135 Uiso 1 1 calc R U . . .
H18C H 0.258556 0.594288 0.870204 0.135 Uiso 1 1 calc R U . . .
C19 C 0.3371(3) 0.91164(19) 0.3216(2) 0.0574(6) Uani 1 1 d . . . . .
C20 C 0.3180(4) 1.0193(2) 0.3396(3) 0.0822(9) Uani 1 1 d . . . . .
H20A H 0.217994 1.024609 0.381436 0.123 Uiso 1 1 calc R U . . .
H20B H 0.340164 1.082410 0.265983 0.123 Uiso 1 1 calc R U . . .
H20C H 0.384089 1.018277 0.382523 0.123 Uiso 1 1 calc R U . . .
C21 C 0.4966(3) 0.9084(2) 0.2518(3) 0.0737(8) Uani 1 1 d . . . . .
H21A H 0.563204 0.910525 0.292933 0.111 Uiso 1 1 calc R U . . .
H21B H 0.514239 0.971592 0.178289 0.111 Uiso 1 1 calc R U . . .
H21C H 0.512288 0.840982 0.240511 0.111 Uiso 1 1 calc R U . . .
C22 C 0.2298(4) 0.9169(2) 0.2532(3) 0.0779(9) Uani 1 1 d . . . . .
H22A H 0.246167 0.854047 0.234005 0.117 Uiso 1 1 calc R U . . .
H22B H 0.245925 0.984600 0.183753 0.117 Uiso 1 1 calc R U . . .
H22C H 0.130108 0.915346 0.299064 0.117 Uiso 1 1 calc R U . . .
C23 C 0.5347(5) 0.6818(3) 0.1148(3) 0.0770(9) Uani 1 1 d . . . . .
C24 C 0.5836(6) 0.7758(4) -0.0043(3) 0.1219(16) Uani 1 1 d . . . . .
H24A H 0.505339 0.793771 -0.041577 0.183 Uiso 1 1 calc R U . . .
H24B H 0.669408 0.752941 -0.049151 0.183 Uiso 1 1 calc R U . . .
H24C H 0.607147 0.840279 0.002348 0.183 Uiso 1 1 calc R U . . .

loop_
_atom_site_aniso_label
_atom_site_aniso_U_11
_atom_site_aniso_U_22
_atom_site_aniso_U_33
_atom_site_aniso_U_23
_atom_site_aniso_U_13
_atom_site_aniso_U_12
Cu1 0.0579(2) 0.04886(18) 0.04916(18) -0.02215(13) -0.01569(13) -0.00326(12)
O1 0.0856(13) 0.0429(9) 0.0461(9) -0.0174(7) -0.0106(8) -0.0074(8)
O2 0.118(2) 0.0770(14) 0.0559(12) -0.0233(11) -0.0247(13) -0.0169(13)
O3 0.1089(19) 0.0917(18) 0.0739(15) -0.0093(13) -0.0130(14) 0.0226(15)
N1 0.0774(15) 0.0658(14) 0.0678(14) -0.0321(12) -0.0296(12) -0.0035(11)
N2 0.0457(10) 0.0403(9) 0.0532(11) -0.0207(8) -0.0155(8) -0.0020(7)
C1 0.164(5) 0.120(3) 0.110(3) -0.083(3) -0.020(3) -0.008(3)
C2 0.100(3) 0.109(3) 0.164(4) -0.065(3) -0.081(3) 0.014(2)
C3 0.095(2) 0.073(2) 0.103(3) -0.0518(19) -0.036(2) 0.0007(17)
C4 0.0553(14) 0.0465(13) 0.0778(17) -0.0300(12) -0.0206(12) -0.0036(10)
C5 0.099(2) 0.0544(17) 0.136(3) -0.050(2) -0.041(2) -0.0027(16)
C6 0.0537(17) 0.094(2) 0.159(4) -0.071(3) -0.014(2) -0.0030(16)
C7 0.0532(13) 0.0396(11) 0.0708(16) -0.0263(11) -0.0222(12) 0.0047(9)
C8 0.0464(12) 0.0387(11) 0.0482(12) -0.0132(9) -0.0158(10) -0.0041(9)
C9 0.0424(11) 0.0379(10) 0.0461(11) -0.0166(9) -0.0125(9) -0.0022(8)
C10 0.0455(11) 0.0414(11) 0.0485(12) -0.0185(9) -0.0123(9) -0.0034(9)
C11 0.0505(12) 0.0386(11) 0.0542(13) -0.0166(10) -0.0153(10) -0.0008(9)
C12 0.0607(14) 0.0404(11) 0.0650(15) -0.0261(11) -0.0194(12) 0.0017(10)
C13 0.0497(13) 0.0533(13) 0.0538(13) -0.0281(11) -0.0127(10) 0.0007(10)
C14 0.0486(12) 0.0444(11) 0.0464(12) -0.0160(10) -0.0144(10) -0.0030(9)
C15 0.0655(16) 0.0663(16) 0.0595(15) -0.0361(13) -0.0153(12) 0.0022(12)
C16 0.096(2) 0.103(3) 0.095(2) -0.063(2) -0.032(2) -0.006(2)
C17 0.082(2) 0.117(3) 0.091(2) -0.067(2) -0.0194(19) 0.022(2)
C18 0.122(3) 0.095(2) 0.0572(18) -0.0404(18) -0.0148(18) -0.005(2)
C19 0.0708(16) 0.0387(11) 0.0575(15) -0.0140(11) -0.0183(12) -0.0021(11)
C20 0.124(3) 0.0392(13) 0.076(2) -0.0162(13) -0.0268(19) -0.0025(15)
C21 0.0790(19) 0.0524(15) 0.0665(18) -0.0085(13) -0.0067(15) -0.0134(13)
C22 0.095(2) 0.0562(16) 0.0744(19) -0.0081(14) -0.0405(17) -0.0011(15)
C23 0.109(3) 0.0638(18) 0.0470(15) -0.0189(13) -0.0105(17) -0.0049(18)
C24 0.158(4) 0.108(3) 0.057(2) 0.006(2) -0.018(2) -0.032(3)

loop_
_atom_type_symbol
_atom_type_description
_atom_type_scat_dispersion_real
_atom_type_scat_dispersion_imag
_atom_type_scat_source
C C 0.0033 0.0016 'International Tables Vol C Tables 4.2.6.8 and 6.1.1.4'
H H 0.0000 0.0000 'International Tables Vol C Tables 4.2.6.8 and 6.1.1.4'
Cu Cu 0.3201 1.2651 'International Tables Vol C Tables 4.2.6.8 and 6.1.1.4'
N N 0.0061 0.0033 'International Tables Vol C Tables 4.2.6.8 and 6.1.1.4'
O O 0.0106 0.0060 'International Tables Vol C Tables 4.2.6.8 and 6.1.1.4'

loop_
_geom_angle_atom_site_label_1
_geom_angle_atom_site_label_2
_geom_angle_atom_site_label_3
_geom_angle
_geom_angle_site_symmetry_1
_geom_angle_site_symmetry_3
_geom_angle_publ_flag
O1 Cu1 O2 85.71(8) . . ?
O1 Cu1 N1 157.25(10) . . ?
O1 Cu1 N2 92.71(7) . . ?
O2 Cu1 N1 88.40(10) . . ?
N2 Cu1 O2 172.66(10) . . ?
N2 Cu1 N1 95.71(9) . . ?
C10 O1 Cu1 129.81(15) . . ?
C23 O2 Cu1 109.5(2) . . ?
C1 N1 Cu1 111.7(2) . . ?
C1 N1 C3 102.7(3) . . ?
C2 N1 Cu1 102.6(2) . . ?
C2 N1 C1 106.1(3) . . ?
C2 N1 C3 113.5(3) . . ?
C3 N1 Cu1 119.72(18) . . ?
C7 N2 Cu1 119.34(16) . . ?
C8 N2 Cu1 124.07(15) . . ?
C8 N2 C7 116.6(2) . . ?
N1 C1 H1A 109.5 . . ?
N1 C1 H1B 109.5 . . ?
N1 C1 H1C 109.5 . . ?
H1A C1 H1B 109.5 . . ?
H1A C1 H1C 109.5 . . ?
H1B C1 H1C 109.5 . . ?
N1 C2 H2A 109.5 . . ?
N1 C2 H2B 109.5 . . ?
N1 C2 H2C 109.5 . . ?
H2A C2 H2B 109.5 . . ?
H2A C2 H2C 109.5 . . ?
H2B C2 H2C 109.5 . . ?
N1 C3 H3A 108.0 . . ?
N1 C3 H3B 108.0 . . ?
N1 C3 C4 117.3(2) . . ?
H3A C3 H3B 107.2 . . ?
C4 C3 H3A 108.0 . . ?
C4 C3 H3B 108.0 . . ?
C5 C4 C3 101.7(3) . . ?
C6 C4 C3 117.5(3) . . ?
C6 C4 C5 108.9(3) . . ?
C6 C4 C7 112.4(2) . . ?
C7 C4 C3 108.2(2) . . ?
C7 C4 C5 107.1(2) . . ?
C4 C5 H5A 109.5 . . ?
C4 C5 H5B 109.5 . . ?
C4 C5 H5C 109.5 . . ?
H5A C5 H5B 109.5 . . ?
H5A C5 H5C 109.5 . . ?
H5B C5 H5C 109.5 . . ?
C4 C6 H6A 109.5 . . ?
C4 C6 H6B 109.5 . . ?
C4 C6 H6C 109.5 . . ?
H6A C6 H6B 109.5 . . ?
H6A C6 H6C 109.5 . . ?
H6B C6 H6C 109.5 . . ?
N2 C7 C4 112.56(19) . . ?
N2 C7 H7A 109.1 . . ?
N2 C7 H7B 109.1 . . ?
C4 C7 H7A 109.1 . . ?
C4 C7 H7B 109.1 . . ?
H7A C7 H7B 107.8 . . ?
N2 C8 H8 116.0 . . ?
N2 C8 C9 127.9(2) . . ?
C9 C8 H8 116.0 . . ?
C10 C9 C8 122.0(2) . . ?
C14 C9 C8 117.3(2) . . ?
C14 C9 C10 120.78(19) . . ?
O1 C10 C9 122.4(2) . . ?
O1 C10 C11 119.3(2) . . ?
C9 C10 C11 118.4(2) . . ?
C10 C11 C19 120.2(2) . . ?
C12 C11 C10 117.4(2) . . ?
C12 C11 C19 122.4(2) . . ?
C11 C12 H12 117.4 . . ?
C11 C12 C13 125.2(2) . . ?
C13 C12 H12 117.4 . . ?
C12 C13 C15 119.5(2) . . ?
C14 C13 C12 116.5(2) . . ?
C14 C13 C15 124.0(2) . . ?
C9 C14 H14 119.2 . . ?
C13 C14 C9 121.7(2) . . ?
C13 C14 H14 119.2 . . ?
C16 C15 C13 109.7(2) . . ?
C17 C15 C13 109.1(2) . . ?
C17 C15 C16 108.4(3) . . ?
C18 C15 C13 111.7(2) . . ?
C18 C15 C16 109.0(3) . . ?
C18 C15 C17 108.8(3) . . ?
C15 C16 H16A 109.5 . . ?
C15 C16 H16B 109.5 . . ?
C15 C16 H16C 109.5 . . ?
H16A C16 H16B 109.5 . . ?
H16A C16 H16C 109.5 . . ?
H16B C16 H16C 109.5 . . ?
C15 C17 H17A 109.5 . . ?
C15 C17 H17B 109.5 . . ?
C15 C17 H17C 109.5 . . ?
H17A C17 H17B 109.5 . . ?
H17A C17 H17C 109.5 . . ?
H17B C17 H17C 109.5 . . ?
C15 C18 H18A 109.5 . . ?
C15 C18 H18B 109.5 . . ?
C15 C18 H18C 109.5 . . ?
H18A C18 H18B 109.5 . . ?
H18A C18 H18C 109.5 . . ?
H18B C18 H18C 109.5 . . ?
C20 C19 C11 111.5(2) . . ?
C21 C19 C11 109.9(2) . . ?
C21 C19 C20 107.6(2) . . ?
C22 C19 C11 110.1(2) . . ?
C22 C19 C20 107.6(2) . . ?
C22 C19 C21 110.1(3) . . ?
C19 C20 H20A 109.5 . . ?
C19 C20 H20B 109.5 . . ?
C19 C20 H20C 109.5 . . ?
H20A C20 H20B 109.5 . . ?
H20A C20 H20C 109.5 . . ?
H20B C20 H20C 109.5 . . ?
C19 C21 H21A 109.5 . . ?
C19 C21 H21B 109.5 . . ?
C19 C21 H21C 109.5 . . ?
H21A C21 H21B 109.5 . . ?
H21A C21 H21C 109.5 . . ?
H21B C21 H21C 109.5 . . ?
C19 C22 H22A 109.5 . . ?
C19 C22 H22B 109.5 . . ?
C19 C22 H22C 109.5 . . ?
H22A C22 H22B 109.5 . . ?
H22A C22 H22C 109.5 . . ?
H22B C22 H22C 109.5 . . ?
O2 C23 C24 115.1(4) . . ?
O3 C23 O2 123.8(3) . . ?
O3 C23 C24 121.1(4) . . ?
C23 C24 H24A 109.5 . . ?
C23 C24 H24B 109.5 . . ?
C23 C24 H24C 109.5 . . ?
H24A C24 H24B 109.5 . . ?
H24A C24 H24C 109.5 . . ?
H24B C24 H24C 109.5 . . ?

loop_
_geom_bond_atom_site_label_1
_geom_bond_atom_site_label_2
_geom_bond_distance
_geom_bond_site_symmetry_2
_geom_bond_publ_flag
Cu1 O1 1.8938(17) . ?
Cu1 O2 1.944(2) . ?
Cu1 N1 2.092(2) . ?
Cu1 N2 1.9336(19) . ?
O1 C10 1.302(3) . ?
O2 C23 1.272(4) . ?
O3 C23 1.200(4) . ?
N1 C1 1.489(5) . ?
N1 C2 1.468(4) . ?
N1 C3 1.506(4) . ?
N2 C7 1.470(3) . ?
N2 C8 1.288(3) . ?
C1 H1A 0.9600 . ?
C1 H1B 0.9600 . ?
C1 H1C 0.9600 . ?
C2 H2A 0.9600 . ?
C2 H2B 0.9600 . ?
C2 H2C 0.9600 . ?
C3 H3A 0.9700 . ?
C3 H3B 0.9700 . ?
C3 C4 1.542(5) . ?
C4 C5 1.537(4) . ?
C4 C6 1.477(4) . ?
C4 C7 1.529(3) . ?
C5 H5A 0.9600 . ?
C5 H5B 0.9600 . ?
C5 H5C 0.9600 . ?
C6 H6A 0.9600 . ?
C6 H6B 0.9600 . ?
C6 H6C 0.9600 . ?
C7 H7A 0.9700 . ?
C7 H7B 0.9700 . ?
C8 H8 0.9300 . ?
C8 C9 1.435(3) . ?
C9 C10 1.412(3) . ?
C9 C14 1.410(3) . ?
C10 C11 1.439(3) . ?
C11 C12 1.370(3) . ?
C11 C19 1.536(3) . ?
C12 H12 0.9300 . ?
C12 C13 1.415(3) . ?
C13 C14 1.370(3) . ?
C13 C15 1.540(3) . ?
C14 H14 0.9300 . ?
C15 C16 1.530(4) . ?
C15 C17 1.524(4) . ?
C15 C18 1.522(4) . ?
C16 H16A 0.9600 . ?
C16 H16B 0.9600 . ?
C16 H16C 0.9600 . ?
C17 H17A 0.9600 . ?
C17 H17B 0.9600 . ?
C17 H17C 0.9600 . ?
C18 H18A 0.9600 . ?
C18 H18B 0.9600 . ?
C18 H18C 0.9600 . ?
C19 C20 1.535(4) . ?
C19 C21 1.531(4) . ?
C19 C22 1.529(4) . ?
C20 H20A 0.9600 . ?
C20 H20B 0.9600 . ?
C20 H20C 0.9600 . ?
C21 H21A 0.9600 . ?
C21 H21B 0.9600 . ?
C21 H21C 0.9600 . ?
C22 H22A 0.9600 . ?
C22 H22B 0.9600 . ?
C22 H22C 0.9600 . ?
C23 C24 1.515(4) . ?
C24 H24A 0.9600 . ?
C24 H24B 0.9600 . ?
C24 H24C 0.9600 . ?

loop_
_smtbx_masks_void_nr
_smtbx_masks_void_average_x
_smtbx_masks_void_average_y
_smtbx_masks_void_average_z
_smtbx_masks_void_volume
_smtbx_masks_void_count_electrons
_smtbx_masks_void_content
1 0.000 0.000 0.000 273.4 50.4 ?
